data_7021982
loop_
_publ_author_name
'Ghosh, Sushobhan'
'Silber, Georg T.'
'White, Andrew J. P.'
'Robertson, Neil'
'Vilar, Ramon'

_publ_section_title
;
 Synthesis of a self-assembled copper(ii) metallo-rectangle with a
 guanosine-substituted terpyridine.
;
_journal_issue 38
_journal_name_full 'Dalton transactions (Cambridge, England : 2003)'
_journal_page_first 13813
_journal_page_last 13816
_journal_paper_doi 10.1039/c3dt51845k
_journal_volume 42
_journal_year 2013
_chemical_absolute_configuration ad
_chemical_formula_moiety 'C60 H64 Cu2 N16 O14, 4(N O3), 4(C H4 O), 3(H2 O)'
_chemical_formula_sum 'C64 H86 Cu2 N20 O33'
_chemical_formula_weight 1790.61
_chemical_name_systematic
; 
 ? 
;
_space_group_IT_number 1
_symmetry_cell_setting triclinic
_symmetry_space_group_name_Hall 'P 1'
_symmetry_space_group_name_H-M 'P 1'
_atom_sites_solution_hydrogens geom
_atom_sites_solution_primary direct
_atom_sites_solution_secondary difmap
_audit_creation_method SHELXL-97
_cell_angle_alpha 107.893(3)
_cell_angle_beta 103.008(3)
_cell_angle_gamma 94.397(3)
_cell_formula_units_Z 1
_cell_length_a 10.2878(3)
_cell_length_b 13.7254(5)
_cell_length_c 14.8599(5)
_cell_measurement_reflns_used 7485
_cell_measurement_temperature 173
_cell_measurement_theta_max 72.3066
_cell_measurement_theta_min 3.2357
_cell_volume 1921.34(12)
_computing_cell_refinement 'CrysAlis RED, Oxford Diffraction Ltd'
_computing_data_collection 'CrysAlis CCD, Oxford Diffraction Ltd'
_computing_data_reduction 'CrysAlis RED, Oxford Diffraction Ltd'
_computing_molecular_graphics 'Bruker SHELXTL'
_computing_publication_material 'Bruker SHELXTL'
_computing_structure_refinement 'SHELXL-97 (Sheldrick, 1997)'
_computing_structure_solution 'SHELXS-97 (Sheldrick, 1990)'
_diffrn_ambient_temperature 173
_diffrn_detector_area_resol_mean 8.2556
_diffrn_measured_fraction_theta_full 0.980
_diffrn_measured_fraction_theta_max 0.974
_diffrn_measurement_device_type 'OD Xcalibur PX Ultra'
_diffrn_measurement_method 'omega scans'
_diffrn_radiation_monochromator graphite
_diffrn_radiation_source 'Enhance Ultra (Cu) X-ray Source'
_diffrn_radiation_type CuK\a
_diffrn_radiation_wavelength 1.54184
_diffrn_reflns_av_R_equivalents 0.0272
_diffrn_reflns_av_sigmaI/netI 0.0434
_diffrn_reflns_limit_h_max 12
_diffrn_reflns_limit_h_min -10
_diffrn_reflns_limit_k_max 12
_diffrn_reflns_limit_k_min -16
_diffrn_reflns_limit_l_max 17
_diffrn_reflns_limit_l_min -18
_diffrn_reflns_number 15137
_diffrn_reflns_theta_full 72.00
_diffrn_reflns_theta_max 72.46
_diffrn_reflns_theta_min 3.24
_diffrn_standards_number 0
_exptl_absorpt_coefficient_mu 1.574
_exptl_absorpt_correction_T_max 0.932
_exptl_absorpt_correction_T_min 0.723
_exptl_absorpt_correction_type analytical
_exptl_absorpt_process_details
; 
CrysAlisPro, Agilent Technologies, 
Version 1.171.35.15 (release 03-08-2011 CrysAlis171 .NET) 
(compiled Aug  3 2011,13:03:54) 
Analytical numeric absorption correction using a multifaceted crystal 
model based on expressions derived by R.C. Clark & J.S. Reid. 
(Clark, R. C. & Reid, J. S. (1995). Acta Cryst. A51, 887-897) 
;
_exptl_crystal_colour Blue
_exptl_crystal_density_diffrn 1.548
_exptl_crystal_density_method 'not measured'
_exptl_crystal_description tablets
_exptl_crystal_F_000 932
_exptl_crystal_size_max 0.28
_exptl_crystal_size_mid 0.21
_exptl_crystal_size_min 0.05
_platon_squeeze_details
;
 SQUEEZE suggested 103 e/cell
 The solvent used was a methanol (CH4O = 18e)/water (H2O = 10e) mixture.
 The solvent before SQUEEZE looked like a mix of methanol and water.
 4MeOH.3H2O = (4x18)+(3x10) = 102e so this was used as the solvent present.
 
 Thus UNIT is low by 4(CH4O) + 3(H2O) = C4 H22 O7,
 i.e. C60 H64 N20 O26 Cu2
;
_refine_diff_density_max 0.830
_refine_diff_density_min -0.311
_refine_diff_density_rms 0.060
_refine_ls_abs_structure_details 'Flack H D (1983), Acta Cryst. A39, 876-881, 1936 Friedel pairs'
_refine_ls_abs_structure_Flack 0.02(3)
_refine_ls_extinction_method none
_refine_ls_goodness_of_fit_ref 1.040
_refine_ls_hydrogen_treatment mixed
_refine_ls_matrix_type full
_refine_ls_number_parameters 1090
_refine_ls_number_reflns 9357
_refine_ls_number_restraints 243
_refine_ls_restrained_S_all 1.047
_refine_ls_R_factor_all 0.0559
_refine_ls_R_factor_gt 0.0495
_refine_ls_shift/su_max 0.000
_refine_ls_shift/su_mean 0.000
_refine_ls_structure_factor_coef Fsqd
_refine_ls_weighting_details 'calc w=1/[\s^2^(Fo^2^)+(0.1024P)^2^+0.0000P] where P=(Fo^2^+2Fc^2^)/3'
_refine_ls_weighting_scheme calc
_refine_ls_wR_factor_gt 0.1327
_refine_ls_wR_factor_ref 0.1395
_reflns_number_gt 8276
_reflns_number_total 9357
_reflns_threshold_expression >2sigma(I)
_cod_data_source_file c3dt51845k.txt
_cod_data_source_block 3
_cod_depositor_comments
;
The following automatic conversions were performed:

'_symmetry_cell_setting' value 'Triclinic' changed to 'triclinic'
according to /home/saulius/struct/CIF-dictionaries/cif_core.dic
dictionary named 'cif_core.dic' version 2.4.2 from 2011-04-26.

Automatic conversion script
Id: cif_fix_values 1891 2012-01-12 08:04:46Z andrius 
;
_cod_original_sg_symbol_H-M P1
_cod_database_code 7021982

loop_
_symmetry_equiv_pos_as_xyz
'x, y, z'

loop_
_atom_site_label
_atom_site_type_symbol
_atom_site_fract_x
_atom_site_fract_y
_atom_site_fract_z
_atom_site_U_iso_or_equiv
_atom_site_adp_type
_atom_site_occupancy
_atom_site_symmetry_multiplicity
_atom_site_calc_flag
_atom_site_refinement_flags
_atom_site_disorder_assembly
_atom_site_disorder_group
Cu1 Cu 0.33612(7) 0.77497(5) 0.61632(5) 0.04199(18) Uani 1 1 d . . .
Cu2 Cu 0.66325(6) 0.22541(5) 0.38450(5) 0.03721(16) Uani 1 1 d . . .
N1 N 0.3912(5) 0.6676(3) 0.5216(3) 0.0408(9) Uani 1 1 d . . .
C2 C 0.4799(5) 0.6943(4) 0.4778(4) 0.0385(10) Uani 1 1 d . . .
C3 C 0.5096(5) 0.6220(4) 0.3989(4) 0.0403(10) Uani 1 1 d . . .
H3A H 0.5740 0.6413 0.3682 0.048 Uiso 1 1 calc R . .
C4 C 0.4418(5) 0.5202(4) 0.3663(4) 0.0382(10) Uani 1 1 d . . .
C5 C 0.3514(5) 0.4922(4) 0.4168(4) 0.0400(10) Uani 1 1 d . . .
H5A H 0.3078 0.4228 0.3981 0.048 Uiso 1 1 calc R . .
C6 C 0.3290(5) 0.5692(4) 0.4938(4) 0.0392(10) Uani 1 1 d . . .
C7 C 0.5363(5) 0.8067(4) 0.5184(4) 0.0394(10) Uani 1 1 d . . .
N8 N 0.4856(4) 0.8592(3) 0.5912(3) 0.0424(9) Uani 1 1 d . . .
C9 C 0.5310(6) 0.9618(4) 0.6346(4) 0.0511(12) Uani 1 1 d . . .
H9A H 0.4941 1.0003 0.6851 0.061 Uiso 1 1 calc R . .
C10 C 0.6293(7) 1.0126(4) 0.6078(5) 0.0589(14) Uani 1 1 d . . .
H10A H 0.6625 1.0842 0.6416 0.071 Uiso 1 1 calc R . .
C11 C 0.6782(6) 0.9584(4) 0.5319(5) 0.0553(13) Uani 1 1 d . . .
H11A H 0.7431 0.9925 0.5107 0.066 Uiso 1 1 calc R . .
C12 C 0.6318(6) 0.8533(4) 0.4866(4) 0.0503(12) Uani 1 1 d . . .
H12A H 0.6652 0.8140 0.4344 0.060 Uiso 1 1 calc R . .
C13 C 0.2362(5) 0.5565(4) 0.5543(4) 0.0431(10) Uani 1 1 d . . .
N14 N 0.2178(4) 0.6469(3) 0.6161(3) 0.0427(9) Uani 1 1 d . . .
C15 C 0.1344(6) 0.6436(5) 0.6725(4) 0.0541(13) Uani 1 1 d . . .
H15A H 0.1213 0.7070 0.7159 0.065 Uiso 1 1 calc R . .
C16 C 0.0666(6) 0.5523(5) 0.6704(5) 0.0573(14) Uani 1 1 d . . .
H16A H 0.0057 0.5522 0.7099 0.069 Uiso 1 1 calc R . .
C17 C 0.0906(6) 0.4575(5) 0.6070(5) 0.0594(14) Uani 1 1 d . . .
H17A H 0.0488 0.3927 0.6058 0.071 Uiso 1 1 calc R . .
C18 C 0.1751(6) 0.4610(4) 0.5475(4) 0.0486(12) Uani 1 1 d . . .
H18A H 0.1907 0.3992 0.5033 0.058 Uiso 1 1 calc R . .
O19 O 0.4571(4) 0.4447(3) 0.2908(3) 0.0464(8) Uani 1 1 d . . .
C20 C 0.5412(6) 0.4681(4) 0.2322(4) 0.0455(11) Uani 1 1 d . . .
H20A H 0.6364 0.4903 0.2714 0.055 Uiso 1 1 calc R . .
H20B H 0.5109 0.5245 0.2082 0.055 Uiso 1 1 calc R . .
C21 C 0.5280(6) 0.3710(4) 0.1483(4) 0.0501(12) Uani 1 1 d . . .
H21A H 0.4326 0.3485 0.1094 0.060 Uiso 1 1 calc R . .
H21B H 0.5834 0.3825 0.1049 0.060 Uiso 1 1 calc R . .
O22 O 0.5746(4) 0.2935(3) 0.1894(3) 0.0442(8) Uani 1 1 d . . .
C23 C 0.6035(5) 0.2087(4) 0.1303(4) 0.0405(10) Uani 1 1 d . . .
C24 C 0.6511(5) 0.1333(4) 0.1685(4) 0.0425(11) Uani 1 1 d . . .
N25 N 0.6763(4) 0.1222(3) 0.2627(3) 0.0410(9) Uani 1 1 d . . .
C26 C 0.7201(5) 0.0326(4) 0.2491(4) 0.0440(11) Uani 1 1 d . . .
H26A H 0.7455 0.0038 0.2998 0.053 Uiso 1 1 calc R . .
N27 N 0.7255(4) -0.0146(3) 0.1559(3) 0.0406(8) Uani 1 1 d . . .
C28 C 0.6796(5) 0.0486(4) 0.1049(4) 0.0406(10) Uani 1 1 d . . .
N29 N 0.6675(4) 0.0298(3) 0.0083(3) 0.0406(8) Uani 1 1 d . . .
C30 C 0.6195(5) 0.1058(4) -0.0207(4) 0.0412(10) Uani 1 1 d . . .
N31 N 0.5869(4) 0.1946(3) 0.0359(3) 0.0430(9) Uani 1 1 d . . .
C32 C 0.7531(4) -0.1195(3) 0.1073(3) 0.0398(8) Uani 1 1 d . . .
H32A H 0.6716 -0.1584 0.0531 0.048 Uiso 1 1 calc R . .
O33 O 0.7802(3) -0.1740(2) 0.1713(3) 0.0469(7) Uani 1 1 d . . .
C34 C 0.9242(5) -0.1757(4) 0.2018(4) 0.0503(10) Uani 1 1 d . . .
H34A H 0.9380 -0.2462 0.2044 0.060 Uiso 1 1 calc R . .
C35 C 0.9811(5) -0.1576(4) 0.1212(4) 0.0559(11) Uani 1 1 d . . .
H35A H 1.0708 -0.1115 0.1474 0.067 Uiso 1 1 calc R . .
O36 O 0.9843(5) -0.2553(4) 0.0503(4) 0.0717(12) Uani 1 1 d . . .
C37 C 0.9395(6) -0.2493(5) -0.0428(5) 0.0563(13) Uani 1 1 d . . .
O38 O 0.8394(5) -0.1853(4) -0.0345(3) 0.0620(11) Uani 1 1 d . . .
C39 C 0.8733(5) -0.1128(4) 0.0636(4) 0.0478(10) Uani 1 1 d . . .
H39A H 0.9051 -0.0407 0.0673 0.057 Uiso 1 1 calc R . .
C40 C 0.9840(5) -0.0970(5) 0.3024(4) 0.0611(12) Uani 1 1 d . . .
H40A H 1.0798 -0.1034 0.3263 0.073 Uiso 1 1 calc R . .
H40B H 0.9803 -0.0261 0.2995 0.073 Uiso 1 1 calc R . .
O41 O 0.9111(4) -0.1138(4) 0.3666(3) 0.0690(10) Uani 1 1 d . . .
H41 H 0.9255 -0.0559 0.4191 0.104 Uiso 1 1 calc R . .
C42 C 0.8756(8) -0.3532(6) -0.1187(7) 0.087(2) Uani 1 1 d . . .
H42A H 0.8034 -0.3843 -0.0982 0.130 Uiso 1 1 calc R . .
H42B H 0.9441 -0.3988 -0.1256 0.130 Uiso 1 1 calc R . .
H42C H 0.8378 -0.3440 -0.1817 0.130 Uiso 1 1 calc R . .
C43 C 1.0507(8) -0.1983(7) -0.0713(6) 0.0792(19) Uani 1 1 d . . .
H43A H 1.0896 -0.1309 -0.0208 0.119 Uiso 1 1 calc R . .
H43B H 1.0140 -0.1884 -0.1341 0.119 Uiso 1 1 calc R . .
H43C H 1.1210 -0.2424 -0.0775 0.119 Uiso 1 1 calc R . .
N44 N 0.6054(5) 0.0969(4) -0.1164(3) 0.0530(11) Uani 1 1 d D . .
H44A H 0.559(5) 0.132(4) -0.152(4) 0.049(14) Uiso 1 1 d D . .
H44B H 0.643(7) 0.049(4) -0.155(5) 0.07(2) Uiso 1 1 d D . .
O45 O 0.1791(4) 0.8184(3) 0.5085(3) 0.0537(9) Uani 1 1 d D . .
H45A H 0.0904(18) 0.803(6) 0.503(6) 0.063(19) Uiso 1 1 d D . .
H45B H 0.154(7) 0.797(5) 0.4426(4) 0.065(19) Uiso 1 1 d D . .
N51 N 0.6179(4) 0.3367(3) 0.4845(3) 0.0365(8) Uani 1 1 d . . .
C52 C 0.5296(5) 0.3128(4) 0.5318(4) 0.0372(9) Uani 1 1 d . . .
C53 C 0.5059(5) 0.3888(4) 0.6107(4) 0.0402(10) Uani 1 1 d . . .
H53A H 0.4444 0.3733 0.6453 0.048 Uiso 1 1 calc R . .
C54 C 0.5764(5) 0.4890(4) 0.6371(4) 0.0393(10) Uani 1 1 d . . .
C55 C 0.6670(5) 0.5124(4) 0.5886(4) 0.0407(10) Uani 1 1 d . . .
H55A H 0.7150 0.5805 0.6077 0.049 Uiso 1 1 calc R . .
C56 C 0.6857(5) 0.4330(4) 0.5109(3) 0.0356(9) Uani 1 1 d . . .
C57 C 0.4676(5) 0.2049(4) 0.4919(3) 0.0382(9) Uani 1 1 d . . .
N58 N 0.5128(4) 0.1447(3) 0.4163(3) 0.0373(8) Uani 1 1 d . . .
C59 C 0.4597(5) 0.0452(4) 0.3738(4) 0.0431(10) Uani 1 1 d . . .
H59A H 0.4902 0.0050 0.3204 0.052 Uiso 1 1 calc R . .
C60 C 0.3630(6) -0.0024(4) 0.4033(4) 0.0474(12) Uani 1 1 d . . .
H60A H 0.3293 -0.0743 0.3725 0.057 Uiso 1 1 calc R . .
C61 C 0.3157(5) 0.0576(4) 0.4796(4) 0.0482(11) Uani 1 1 d . . .
H61A H 0.2477 0.0273 0.5012 0.058 Uiso 1 1 calc R . .
C62 C 0.3679(5) 0.1606(4) 0.5234(4) 0.0412(10) Uani 1 1 d . . .
H62A H 0.3359 0.2020 0.5754 0.049 Uiso 1 1 calc R . .
C63 C 0.7766(5) 0.4417(4) 0.4491(4) 0.0388(10) Uani 1 1 d . . .
N64 N 0.7880(4) 0.3504(3) 0.3854(3) 0.0405(9) Uani 1 1 d . . .
C65 C 0.8713(5) 0.3511(4) 0.3278(4) 0.0444(11) Uani 1 1 d . . .
H65A H 0.8814 0.2873 0.2834 0.053 Uiso 1 1 calc R . .
C66 C 0.9430(7) 0.4428(5) 0.3314(5) 0.0586(14) Uani 1 1 d . . .
H66A H 1.0025 0.4410 0.2906 0.070 Uiso 1 1 calc R . .
C67 C 0.9284(5) 0.5348(4) 0.3927(4) 0.0492(12) Uani 1 1 d . . .
H67A H 0.9746 0.5979 0.3938 0.059 Uiso 1 1 calc R . .
C68 C 0.8451(6) 0.5351(4) 0.4537(4) 0.0448(11) Uani 1 1 d . . .
H68A H 0.8347 0.5985 0.4984 0.054 Uiso 1 1 calc R . .
O69 O 0.5632(4) 0.5702(3) 0.7135(3) 0.0454(8) Uani 1 1 d . . .
C70 C 0.4869(6) 0.5522(4) 0.7776(4) 0.0491(11) Uani 1 1 d . . .
H70A H 0.5222 0.4996 0.8053 0.059 Uiso 1 1 calc R . .
H70B H 0.3910 0.5265 0.7412 0.059 Uiso 1 1 calc R . .
C71 C 0.4994(6) 0.6529(4) 0.8579(4) 0.0486(12) Uani 1 1 d . . .
H71A H 0.4502 0.6432 0.9054 0.058 Uiso 1 1 calc R . .
H71B H 0.5955 0.6797 0.8931 0.058 Uiso 1 1 calc R . .
O72 O 0.4420(4) 0.7245(3) 0.8128(3) 0.0489(8) Uani 1 1 d . . .
C73 C 0.4074(5) 0.8078(4) 0.8713(4) 0.0407(10) Uani 1 1 d . A .
C74 C 0.3451(5) 0.8739(4) 0.8267(3) 0.0391(10) Uani 1 1 d . . .
N75 N 0.3058(5) 0.8769(3) 0.7324(3) 0.0434(10) Uani 1 1 d . . .
C76 C 0.2445(6) 0.9568(4) 0.7368(4) 0.0493(12) Uani 1 1 d . A .
H76A H 0.2079 0.9772 0.6819 0.059 Uiso 1 1 calc R . .
N77 N 0.2390(5) 1.0089(4) 0.8320(3) 0.0518(11) Uani 1 1 d D . .
C78 C 0.3009(5) 0.9571(4) 0.8902(4) 0.0418(10) Uani 1 1 d . A .
N79 N 0.3156(5) 0.9785(3) 0.9841(3) 0.0483(10) Uani 1 1 d . . .
C80 C 0.3767(5) 0.9091(4) 1.0185(4) 0.0452(11) Uani 1 1 d . A .
N81 N 0.4232(4) 0.8241(3) 0.9650(3) 0.0429(9) Uani 1 1 d . . .
C82 C 0.1466(8) 1.0825(6) 0.8647(6) 0.0494(18) Uani 0.752(10) 1 d PDU A 1
H82A H 0.0726 1.0477 0.8831 0.059 Uiso 0.752(10) 1 calc PR A 1
O83 O 0.0942(5) 1.1208(4) 0.7911(4) 0.0542(14) Uani 0.752(10) 1 d PDU A 1
C84 C 0.1606(9) 1.2298(6) 0.8146(5) 0.0590(19) Uani 0.752(10) 1 d PDU A 1
H84A H 0.0956 1.2730 0.7914 0.071 Uiso 0.752(10) 1 calc PR A 1
C85 C 0.2136(13) 1.2687(6) 0.9239(5) 0.066(2) Uani 0.752(10) 1 d PDU A 1
H85A H 0.3015 1.3163 0.9450 0.079 Uiso 0.752(10) 1 calc PR A 1
O86 O 0.1201(13) 1.3155(7) 0.9725(6) 0.109(3) Uani 0.752(10) 1 d PDU A 1
C87 C 0.0904(13) 1.2683(10) 1.0378(8) 0.077(3) Uani 0.752(10) 1 d PDU A 1
O88 O 0.1777(11) 1.1896(8) 1.0353(6) 0.059(2) Uani 0.752(10) 1 d PDU A 1
C89 C 0.2300(9) 1.1755(6) 0.9526(5) 0.0485(18) Uani 0.752(10) 1 d PDU A 1
H89A H 0.3273 1.1671 0.9688 0.058 Uiso 0.752(10) 1 calc PR A 1
C90 C 0.2719(12) 1.2148(8) 0.7596(8) 0.091(3) Uani 0.752(10) 1 d PDU A 1
H90A H 0.3433 1.1825 0.7912 0.110 Uiso 0.752(10) 1 calc PR A 1
H90B H 0.2335 1.1695 0.6906 0.110 Uiso 0.752(10) 1 calc PR A 1
O91 O 0.3272(8) 1.3173(6) 0.7637(9) 0.085(2) Uani 0.752(10) 1 d PDU A 1
H91 H 0.4180 1.3262 0.7836 0.128 Uiso 0.752(10) 1 calc PR A 1
C92 C 0.127(2) 1.3448(11) 1.1370(10) 0.110(5) Uani 0.752(10) 1 d PDU A 1
H92A H 0.2236 1.3724 1.1559 0.165 Uiso 0.752(10) 1 calc PR A 1
H92B H 0.1075 1.3116 1.1832 0.165 Uiso 0.752(10) 1 calc PR A 1
H92C H 0.0745 1.4016 1.1380 0.165 Uiso 0.752(10) 1 calc PR A 1
C93 C -0.0538(18) 1.2134(17) 1.0164(19) 0.155(6) Uani 0.752(10) 1 d PDU A 1
H93A H -0.0821 1.1658 0.9487 0.232 Uiso 0.752(10) 1 calc PR A 1
H93B H -0.1147 1.2651 1.0257 0.232 Uiso 0.752(10) 1 calc PR A 1
H93C H -0.0569 1.1743 1.0613 0.232 Uiso 0.752(10) 1 calc PR A 1
C82' C 0.162(3) 1.0960(15) 0.8459(16) 0.046(7) Uiso 0.248(10) 1 d PDU A 2
H82B H 0.0672 1.0689 0.8426 0.055 Uiso 0.248(10) 1 calc PR A 2
O83' O 0.157(2) 1.1398(12) 0.7737(11) 0.059(4) Uiso 0.248(10) 1 d PDU A 2
C84' C 0.108(3) 1.2420(15) 0.8053(15) 0.067(7) Uiso 0.248(10) 1 d PDU A 2
H84B H 0.0079 1.2349 0.7815 0.080 Uiso 0.248(10) 1 calc PR A 2
C85' C 0.155(3) 1.2749(17) 0.9151(15) 0.062(7) Uiso 0.248(10) 1 d PDU A 2
H85B H 0.2151 1.3435 0.9458 0.075 Uiso 0.248(10) 1 calc PR A 2
O86' O 0.0369(16) 1.2708(14) 0.9514(12) 0.054(4) Uiso 0.248(10) 1 d PDU A 2
C87' C 0.072(3) 1.249(2) 1.0393(17) 0.059(8) Uiso 0.248(10) 1 d PDU A 2
O88' O 0.174(4) 1.182(3) 1.023(2) 0.078(9) Uiso 0.248(10) 1 d PDU A 2
C89' C 0.216(3) 1.190(2) 0.9410(16) 0.067(9) Uiso 0.248(10) 1 d PDU A 2
H89B H 0.3167 1.2055 0.9574 0.080 Uiso 0.248(10) 1 calc PR A 2
C90' C 0.182(3) 1.311(3) 0.762(3) 0.112(9) Uiso 0.248(10) 1 d PDU A 2
H90C H 0.1599 1.2786 0.6898 0.134 Uiso 0.248(10) 1 calc PR A 2
H90D H 0.1507 1.3794 0.7766 0.134 Uiso 0.248(10) 1 calc PR A 2
O91' O 0.329(3) 1.326(3) 0.803(3) 0.104(9) Uiso 0.248(10) 1 d PDU A 2
H91' H 0.3474 1.3263 0.8647 0.157 Uiso 0.248(10) 1 d PR A 2
C92' C 0.135(6) 1.343(3) 1.123(3) 0.119(10) Uiso 0.248(10) 1 d PDU A 2
H92D H 0.2130 1.3766 1.1104 0.179 Uiso 0.248(10) 1 calc PR A 2
H92E H 0.1640 1.3246 1.1822 0.179 Uiso 0.248(10) 1 calc PR A 2
H92F H 0.0689 1.3907 1.1321 0.179 Uiso 0.248(10) 1 calc PR A 2
C93' C -0.038(5) 1.193(4) 1.069(4) 0.121(10) Uiso 0.248(10) 1 d PDU A 2
H93D H -0.0793 1.1278 1.0158 0.181 Uiso 0.248(10) 1 calc PR A 2
H93E H -0.1066 1.2372 1.0808 0.181 Uiso 0.248(10) 1 calc PR A 2
H93F H 0.0030 1.1783 1.1286 0.181 Uiso 0.248(10) 1 calc PR A 2
N94 N 0.3964(5) 0.9218(4) 1.1143(3) 0.0523(10) Uani 1 1 d D . .
H94A H 0.404(8) 0.861(3) 1.124(6) 0.08(2) Uiso 1 1 d D . .
H94B H 0.360(8) 0.970(5) 1.153(5) 0.09(3) Uiso 1 1 d D . .
O95 O 0.8252(4) 0.1666(3) 0.4734(3) 0.0532(9) Uani 1 1 d D . .
H95A H 0.905(5) 0.209(6) 0.498(7) 0.10(3) Uiso 1 1 d D . .
H95B H 0.808(7) 0.211(5) 0.527(3) 0.07(2) Uiso 1 1 d D . .
N100 N -0.0965(5) 0.8129(3) 0.6265(3) 0.0478(10) Uani 1 1 d . . .
O101 O -0.0709(5) 0.7797(3) 0.5475(3) 0.0624(11) Uani 1 1 d . . .
O102 O -0.1649(6) 0.7562(4) 0.6560(4) 0.0746(13) Uani 1 1 d . . .
O103 O -0.0588(5) 0.9066(3) 0.6778(3) 0.0696(10) Uani 1 1 d . . .
N110 N 1.0968(5) 0.2016(4) 0.3609(5) 0.0590(13) Uani 1 1 d . . .
O111 O 1.0127(5) 0.1432(4) 0.2854(5) 0.0884(15) Uani 1 1 d . . .
O112 O 1.2005(5) 0.2465(3) 0.3554(4) 0.0625(11) Uani 1 1 d . . .
O113 O 1.0739(5) 0.2174(4) 0.4463(5) 0.0740(13) Uani 1 1 d . . .
N120 N 0.2042(11) 0.6722(7) 0.2709(8) 0.051(4) Uani 0.636(17) 1 d PDU B 1
O121 O 0.2079(16) 0.6045(9) 0.1961(8) 0.123(4) Uani 0.636(17) 1 d PDU B 1
O122 O 0.2951(10) 0.7475(6) 0.3063(9) 0.089(3) Uani 0.636(17) 1 d PDU B 1
O123 O 0.1194(9) 0.6621(9) 0.3158(8) 0.090(3) Uani 0.636(17) 1 d PDU B 1
N125 N 0.2052(17) 0.6700(14) 0.2676(13) 0.057(8) Uiso 0.364(17) 1 d PDU B 2
O126 O 0.2747(17) 0.6382(14) 0.2107(12) 0.086(5) Uiso 0.364(17) 1 d PDU B 2
O127 O 0.2485(15) 0.7517(9) 0.3372(9) 0.057(3) Uiso 0.364(17) 1 d PDU B 2
O128 O 0.0969(12) 0.6196(11) 0.2603(13) 0.075(4) Uiso 0.364(17) 1 d PDU B 2
N130 N 0.8481(9) 0.3120(7) 0.7085(7) 0.078(3) Uani 0.681(11) 1 d PDU C 1
O131 O 0.7307(8) 0.2630(6) 0.6875(9) 0.093(3) Uani 0.681(11) 1 d PDU C 1
O132 O 0.8905(12) 0.3889(8) 0.7862(7) 0.129(4) Uani 0.681(11) 1 d PDU C 1
O133 O 0.9264(11) 0.2799(11) 0.6575(7) 0.141(4) Uani 0.681(11) 1 d PDU C 1
N135 N 0.8041(16) 0.3417(12) 0.7271(12) 0.057(5) Uiso 0.319(11) 1 d PDU C 2
O136 O 0.775(2) 0.2522(13) 0.6672(14) 0.084(6) Uiso 0.319(11) 1 d PDU C 2
O137 O 0.748(2) 0.3713(15) 0.7949(13) 0.096(5) Uiso 0.319(11) 1 d PDU C 2
O138 O 0.890(3) 0.4058(17) 0.718(2) 0.140(8) Uiso 0.319(11) 1 d PDU C 2

loop_
_atom_site_aniso_label
_atom_site_aniso_U_11
_atom_site_aniso_U_22
_atom_site_aniso_U_33
_atom_site_aniso_U_23
_atom_site_aniso_U_13
_atom_site_aniso_U_12
Cu1 0.0543(4) 0.0346(3) 0.0310(3) -0.0010(3) 0.0155(3) 0.0086(3)
Cu2 0.0473(3) 0.0274(3) 0.0327(3) -0.0008(2) 0.0189(3) 0.0014(2)
N1 0.054(2) 0.032(2) 0.032(2) 0.0019(16) 0.0139(18) 0.0080(17)
C2 0.048(2) 0.034(2) 0.032(2) 0.0049(18) 0.0145(19) 0.0149(18)
C3 0.050(2) 0.030(2) 0.039(2) 0.0034(18) 0.0197(19) 0.0061(18)
C4 0.045(2) 0.032(2) 0.034(2) -0.0013(18) 0.0191(19) 0.0078(17)
C5 0.050(2) 0.029(2) 0.033(2) 0.0032(17) 0.0083(19) 0.0030(18)
C6 0.045(2) 0.033(2) 0.036(2) 0.0094(19) 0.0082(19) 0.0013(18)
C7 0.047(2) 0.027(2) 0.037(2) 0.0045(17) 0.0047(18) 0.0030(17)
N8 0.048(2) 0.036(2) 0.034(2) -0.0005(16) 0.0107(17) 0.0073(17)
C9 0.061(3) 0.034(2) 0.046(3) -0.001(2) 0.010(2) 0.005(2)
C10 0.067(3) 0.035(3) 0.058(3) 0.001(2) 0.006(3) -0.002(2)
C11 0.060(3) 0.037(2) 0.057(3) 0.009(2) 0.008(3) -0.008(2)
C12 0.059(3) 0.039(3) 0.048(3) 0.010(2) 0.011(2) 0.004(2)
C13 0.047(2) 0.046(3) 0.032(2) 0.0038(19) 0.0164(19) 0.008(2)
N14 0.048(2) 0.040(2) 0.034(2) 0.0022(17) 0.0122(17) 0.0067(17)
C15 0.057(3) 0.055(3) 0.045(3) 0.001(2) 0.025(2) 0.006(2)
C16 0.061(3) 0.069(4) 0.044(3) 0.015(3) 0.028(2) 0.001(3)
C17 0.065(3) 0.052(3) 0.052(3) 0.007(3) 0.018(3) -0.002(3)
C18 0.052(3) 0.042(3) 0.047(3) 0.004(2) 0.019(2) 0.006(2)
O19 0.065(2) 0.0314(16) 0.0403(18) -0.0008(13) 0.0268(16) 0.0101(14)
C20 0.074(3) 0.035(2) 0.033(2) 0.0093(18) 0.028(2) 0.016(2)
C21 0.075(3) 0.039(2) 0.042(3) 0.014(2) 0.023(2) 0.018(2)
O22 0.066(2) 0.0338(16) 0.0331(16) 0.0039(13) 0.0213(15) 0.0125(14)
C23 0.047(2) 0.036(2) 0.033(2) 0.0030(18) 0.0146(19) -0.0037(18)
C24 0.053(2) 0.036(2) 0.031(2) -0.0020(19) 0.020(2) -0.0002(19)
N25 0.047(2) 0.037(2) 0.038(2) 0.0053(17) 0.0183(16) 0.0074(16)
C26 0.050(2) 0.040(2) 0.036(2) 0.0046(18) 0.0129(19) 0.0015(18)
N27 0.051(2) 0.0350(19) 0.0348(19) 0.0051(15) 0.0196(16) 0.0066(15)
C28 0.046(2) 0.034(2) 0.039(2) 0.0059(18) 0.0163(19) 0.0024(17)
N29 0.0489(19) 0.042(2) 0.0253(17) 0.0003(15) 0.0145(15) 0.0072(16)
C30 0.047(2) 0.044(2) 0.027(2) 0.0013(18) 0.0130(18) 0.0108(19)
N31 0.051(2) 0.038(2) 0.035(2) 0.0021(16) 0.0169(16) 0.0058(16)
C32 0.0412(19) 0.0303(18) 0.039(2) -0.0011(16) 0.0128(17) 0.0005(15)
O33 0.0477(15) 0.0429(16) 0.0529(18) 0.0144(14) 0.0198(14) 0.0100(13)
C34 0.049(2) 0.058(3) 0.048(2) 0.016(2) 0.020(2) 0.016(2)
C35 0.054(2) 0.055(3) 0.056(3) 0.010(2) 0.020(2) 0.010(2)
O36 0.093(3) 0.064(3) 0.068(3) 0.016(2) 0.037(2) 0.042(2)
C37 0.056(3) 0.051(3) 0.057(3) 0.001(2) 0.024(2) 0.013(2)
O38 0.079(3) 0.062(2) 0.039(2) -0.0016(18) 0.0249(19) 0.025(2)
C39 0.052(2) 0.040(2) 0.044(2) 0.0008(19) 0.0192(19) 0.0052(18)
C40 0.053(3) 0.068(3) 0.058(3) 0.018(3) 0.011(2) 0.007(2)
O41 0.072(2) 0.075(3) 0.051(2) 0.0099(18) 0.0202(18) -0.004(2)
C42 0.079(4) 0.066(4) 0.094(6) -0.009(4) 0.036(4) 0.001(3)
C43 0.071(4) 0.085(4) 0.084(5) 0.019(4) 0.038(3) 0.011(3)
N44 0.073(3) 0.057(3) 0.027(2) 0.0054(18) 0.0179(19) 0.020(2)
O45 0.056(2) 0.055(2) 0.045(2) 0.0095(17) 0.0132(16) 0.0092(17)
N51 0.0443(19) 0.0308(19) 0.033(2) 0.0023(16) 0.0195(16) 0.0034(15)
C52 0.044(2) 0.030(2) 0.031(2) 0.0014(17) 0.0112(18) -0.0022(17)
C53 0.053(2) 0.039(2) 0.032(2) 0.0069(18) 0.0216(19) 0.0140(19)
C54 0.049(2) 0.033(2) 0.037(2) 0.0096(19) 0.0142(19) 0.0080(18)
C55 0.046(2) 0.035(2) 0.038(2) 0.0015(19) 0.0199(19) 0.0060(18)
C56 0.038(2) 0.031(2) 0.032(2) -0.0016(17) 0.0152(17) 0.0054(16)
C57 0.045(2) 0.038(2) 0.029(2) 0.0026(17) 0.0166(18) 0.0086(18)
N58 0.0423(19) 0.0307(19) 0.034(2) 0.0007(15) 0.0159(16) 0.0035(16)
C59 0.047(2) 0.035(2) 0.039(2) -0.0002(19) 0.0131(19) 0.0041(18)
C60 0.050(2) 0.035(2) 0.045(3) 0.003(2) 0.008(2) -0.0059(19)
C61 0.043(2) 0.048(3) 0.053(3) 0.014(2) 0.020(2) 0.002(2)
C62 0.041(2) 0.039(2) 0.043(2) 0.0074(19) 0.0200(19) 0.0038(17)
C63 0.042(2) 0.034(2) 0.036(2) 0.0048(18) 0.0131(19) 0.0002(17)
N64 0.048(2) 0.035(2) 0.038(2) 0.0056(17) 0.0208(17) 0.0039(17)
C65 0.050(3) 0.044(3) 0.040(3) 0.008(2) 0.021(2) 0.007(2)
C66 0.061(3) 0.055(3) 0.059(4) 0.007(3) 0.031(3) 0.003(3)
C67 0.052(3) 0.041(2) 0.059(3) 0.013(2) 0.030(2) 0.001(2)
C68 0.057(3) 0.035(2) 0.039(2) 0.0042(19) 0.019(2) -0.0016(19)
O69 0.063(2) 0.0321(16) 0.0368(17) -0.0009(13) 0.0237(15) 0.0049(14)
C70 0.066(3) 0.039(2) 0.044(3) 0.010(2) 0.024(2) 0.007(2)
C71 0.071(3) 0.043(3) 0.032(2) 0.0045(19) 0.021(2) 0.021(2)
O72 0.071(2) 0.0399(17) 0.0330(17) 0.0007(13) 0.0193(16) 0.0211(16)
C73 0.049(2) 0.029(2) 0.037(2) -0.0044(17) 0.0186(19) 0.0069(17)
C74 0.046(2) 0.033(2) 0.031(2) -0.0006(18) 0.0127(18) 0.0073(18)
N75 0.059(2) 0.0313(19) 0.033(2) -0.0026(16) 0.0164(18) 0.0104(17)
C76 0.070(3) 0.039(2) 0.029(2) -0.0034(18) 0.011(2) 0.023(2)
N77 0.067(3) 0.042(2) 0.038(2) -0.0045(17) 0.0180(19) 0.0210(19)
C78 0.050(2) 0.035(2) 0.033(2) -0.0045(18) 0.0163(19) 0.0105(18)
N79 0.059(2) 0.036(2) 0.042(2) -0.0014(17) 0.0182(19) 0.0106(17)
C80 0.049(2) 0.041(2) 0.037(3) -0.003(2) 0.017(2) 0.002(2)
N81 0.048(2) 0.0341(19) 0.039(2) 0.0007(15) 0.0136(17) 0.0060(15)
C82 0.064(4) 0.040(3) 0.042(4) 0.000(3) 0.023(3) 0.023(3)
O83 0.055(3) 0.039(2) 0.058(3) 0.001(2) 0.014(2) 0.009(2)
C84 0.061(5) 0.051(4) 0.056(4) 0.007(3) 0.019(3) -0.005(3)
C85 0.088(6) 0.040(4) 0.052(4) -0.005(3) 0.017(4) 0.001(4)
O86 0.175(9) 0.092(5) 0.090(5) 0.034(4) 0.071(5) 0.076(6)
C87 0.084(6) 0.062(6) 0.081(6) -0.002(5) 0.046(5) 0.025(5)
O88 0.066(4) 0.065(4) 0.049(4) 0.008(3) 0.032(3) 0.029(3)
C89 0.059(4) 0.044(4) 0.038(3) -0.001(3) 0.022(3) 0.011(3)
C90 0.119(7) 0.073(6) 0.084(6) 0.013(5) 0.053(6) -0.007(5)
O91 0.091(4) 0.060(3) 0.129(7) 0.040(4) 0.065(5) 0.007(3)
C92 0.173(11) 0.077(6) 0.078(7) -0.009(5) 0.063(7) 0.060(7)
C93 0.124(8) 0.137(9) 0.184(10) 0.029(7) 0.032(8) 0.027(7)
N94 0.067(3) 0.043(2) 0.039(2) 0.0018(18) 0.017(2) 0.0072(19)
O95 0.0523(19) 0.0487(19) 0.064(2) 0.0206(18) 0.0236(17) 0.0066(15)
N100 0.055(2) 0.042(2) 0.047(2) 0.0090(18) 0.0223(19) 0.0113(18)
O101 0.071(2) 0.045(2) 0.063(3) 0.0013(18) 0.030(2) -0.0027(18)
O102 0.097(3) 0.053(2) 0.079(3) 0.014(2) 0.048(3) -0.002(2)
O103 0.087(3) 0.051(2) 0.056(2) -0.0020(17) 0.023(2) -0.0052(19)
N110 0.052(2) 0.038(2) 0.085(4) 0.016(2) 0.020(2) 0.0077(19)
O111 0.073(3) 0.052(2) 0.116(4) -0.001(2) 0.023(3) -0.005(2)
O112 0.066(2) 0.052(2) 0.074(3) 0.021(2) 0.031(2) 0.0010(17)
O113 0.063(2) 0.073(3) 0.104(4) 0.034(3) 0.048(3) 0.016(2)
N120 0.066(6) 0.032(4) 0.051(5) 0.003(3) 0.023(3) 0.003(3)
O121 0.153(10) 0.097(7) 0.088(6) -0.028(5) 0.060(6) 0.004(7)
O122 0.078(5) 0.055(4) 0.112(7) 0.010(4) 0.016(5) -0.005(4)
O123 0.081(5) 0.111(7) 0.089(7) 0.032(6) 0.052(5) 0.007(5)
N130 0.082(6) 0.070(5) 0.071(5) 0.024(5) 0.007(5) -0.021(5)
O131 0.058(4) 0.058(4) 0.131(8) 0.005(4) 0.002(5) 0.008(3)
O132 0.160(9) 0.091(6) 0.081(6) -0.004(5) -0.006(6) -0.045(6)
O133 0.121(7) 0.196(10) 0.078(5) 0.030(6) 0.022(5) -0.069(7)

loop_
_atom_type_symbol
_atom_type_description
_atom_type_scat_dispersion_real
_atom_type_scat_dispersion_imag
_atom_type_scat_source
C C 0.0181 0.0091 'International Tables Vol C Tables 4.2.6.8 and 6.1.1.4'
H H 0.0000 0.0000 'International Tables Vol C Tables 4.2.6.8 and 6.1.1.4'
N N 0.0311 0.0180 'International Tables Vol C Tables 4.2.6.8 and 6.1.1.4'
O O 0.0492 0.0322 'International Tables Vol C Tables 4.2.6.8 and 6.1.1.4'
Cu Cu -1.9646 0.5888 'International Tables Vol C Tables 4.2.6.8 and 6.1.1.4'

loop_
_geom_angle_atom_site_label_1
_geom_angle_atom_site_label_2
_geom_angle_atom_site_label_3
_geom_angle
N1 Cu1 N75 168.5(2)
N1 Cu1 N8 79.87(18)
N75 Cu1 N8 100.42(18)
N1 Cu1 N14 79.86(18)
N75 Cu1 N14 98.40(18)
N8 Cu1 N14 159.07(16)
N1 Cu1 O45 96.92(18)
N75 Cu1 O45 94.54(17)
N8 Cu1 O45 90.86(17)
N14 Cu1 O45 96.72(17)
N51 Cu2 N25 166.64(19)
N51 Cu2 N64 79.43(17)
N25 Cu2 N64 99.62(17)
N51 Cu2 N58 79.56(16)
N25 Cu2 N58 100.07(16)
N64 Cu2 N58 158.75(15)
N51 Cu2 O95 102.44(18)
N25 Cu2 O95 90.92(17)
N64 Cu2 O95 95.56(16)
N58 Cu2 O95 92.06(15)
C2 N1 C6 121.5(4)
C2 N1 Cu1 118.6(3)
C6 N1 Cu1 119.6(4)
N1 C2 C3 121.2(5)
N1 C2 C7 113.4(4)
C3 C2 C7 125.3(5)
C2 C3 C4 118.1(4)
O19 C4 C3 124.6(4)
O19 C4 C5 115.7(4)
C3 C4 C5 119.7(4)
C6 C5 C4 117.6(4)
N1 C6 C5 121.8(5)
N1 C6 C13 112.3(4)
C5 C6 C13 125.9(4)
N8 C7 C12 122.6(5)
N8 C7 C2 112.8(4)
C12 C7 C2 124.5(5)
C7 N8 C9 118.0(5)
C7 N8 Cu1 114.7(3)
C9 N8 Cu1 127.1(4)
N8 C9 C10 122.1(5)
C11 C10 C9 119.2(5)
C10 C11 C12 119.1(6)
C7 C12 C11 118.9(5)
N14 C13 C18 123.5(5)
N14 C13 C6 114.1(5)
C18 C13 C6 122.5(5)
C15 N14 C13 118.5(5)
C15 N14 Cu1 127.8(4)
C13 N14 Cu1 113.6(3)
N14 C15 C16 122.7(5)
C15 C16 C17 118.0(5)
C18 C17 C16 119.3(6)
C13 C18 C17 118.0(5)
C4 O19 C20 119.1(4)
O19 C20 C21 106.6(4)
O22 C21 C20 106.8(4)
C23 O22 C21 117.9(4)
N31 C23 O22 120.9(5)
N31 C23 C24 120.0(5)
O22 C23 C24 119.2(4)
C28 C24 C23 116.6(5)
C28 C24 N25 108.9(5)
C23 C24 N25 134.4(4)
C26 N25 C24 103.6(4)
C26 N25 Cu2 129.6(4)
C24 N25 Cu2 126.6(3)
N25 C26 N27 113.5(5)
C26 N27 C28 106.3(4)
C26 N27 C32 130.8(4)
C28 N27 C32 122.3(4)
N29 C28 C24 126.7(5)
N29 C28 N27 125.6(4)
C24 C28 N27 107.7(5)
C30 N29 C28 111.7(4)
N29 C30 N44 117.2(4)
N29 C30 N31 127.2(5)
N44 C30 N31 115.5(5)
C23 N31 C30 117.8(5)
O33 C32 N27 111.8(4)
O33 C32 C39 108.6(4)
N27 C32 C39 110.6(3)
C32 O33 C34 110.9(3)
O33 C34 C40 109.8(4)
O33 C34 C35 105.5(4)
C40 C34 C35 115.0(5)
O36 C35 C34 109.9(5)
O36 C35 C39 102.7(4)
C34 C35 C39 105.6(4)
C37 O36 C35 108.8(4)
O36 C37 O38 104.2(5)
O36 C37 C43 111.3(6)
O38 C37 C43 108.7(6)
O36 C37 C42 112.6(7)
O38 C37 C42 108.3(6)
C43 C37 C42 111.4(6)
C37 O38 C39 108.7(5)
O38 C39 C32 109.1(4)
O38 C39 C35 104.1(4)
C32 C39 C35 104.5(4)
O41 C40 C34 109.3(5)
C56 N51 C52 122.0(4)
C56 N51 Cu2 118.9(3)
C52 N51 Cu2 118.8(3)
N51 C52 C53 120.2(4)
N51 C52 C57 113.2(4)
C53 C52 C57 126.6(4)
C52 C53 C54 117.2(4)
O69 C54 C55 114.8(4)
O69 C54 C53 123.1(4)
C55 C54 C53 122.1(5)
C54 C55 C56 117.6(5)
N51 C56 C55 120.9(4)
N51 C56 C63 112.8(4)
C55 C56 C63 126.2(4)
N58 C57 C62 119.5(4)
N58 C57 C52 115.1(4)
C62 C57 C52 125.3(4)
C59 N58 C57 119.4(4)
C59 N58 Cu2 127.8(3)
C57 N58 Cu2 112.9(3)
N58 C59 C60 123.2(5)
C59 C60 C61 118.2(5)
C62 C61 C60 119.4(5)
C61 C62 C57 120.3(5)
N64 C63 C68 121.6(5)
N64 C63 C56 114.5(4)
C68 C63 C56 123.9(5)
C65 N64 C63 118.3(4)
C65 N64 Cu2 127.7(4)
C63 N64 Cu2 113.9(3)
N64 C65 C66 121.6(5)
C67 C66 C65 120.3(6)
C66 C67 C68 118.7(5)
C67 C68 C63 119.4(5)
C54 O69 C70 119.8(4)
O69 C70 C71 107.7(4)
O72 C71 C70 107.2(4)
C73 O72 C71 116.7(4)
N81 C73 O72 122.1(5)
N81 C73 C74 121.1(4)
O72 C73 C74 116.7(5)
N75 C74 C73 136.2(4)
N75 C74 C78 108.9(4)
C73 C74 C78 114.8(4)
C76 N75 C74 106.9(4)
C76 N75 Cu1 128.3(4)
C74 N75 Cu1 124.9(3)
N75 C76 N77 111.5(5)
C78 N77 C76 107.4(4)
C78 N77 C82' 135.3(9)
C76 N77 C82' 116.9(9)
C78 N77 C82 121.3(6)
C76 N77 C82 128.3(5)
N79 C78 N77 127.6(4)
N79 C78 C74 127.1(5)
N77 C78 C74 105.3(4)
C78 N79 C80 112.5(4)
N94 C80 N79 118.3(5)
N94 C80 N81 115.2(5)
N79 C80 N81 126.5(5)
C73 N81 C80 118.0(5)
O83 C82 N77 109.4(7)
O83 C82 C89 106.8(7)
N77 C82 C89 108.4(6)
C82 O83 C84 110.7(6)
O83 C84 C85 104.2(6)
O83 C84 C90 102.6(6)
C85 C84 C90 113.8(9)
O86 C85 C89 104.4(7)
O86 C85 C84 113.1(10)
C89 C85 C84 105.8(6)
C87 O86 C85 112.6(7)
O86 C87 O88 105.0(7)
O86 C87 C92 109.3(11)
O88 C87 C92 108.8(10)
O86 C87 C93 118.1(14)
O88 C87 C93 106.8(12)
C92 C87 C93 108.6(12)
C89 O88 C87 108.1(7)
O88 C89 C85 106.5(6)
O88 C89 C82 111.2(8)
C85 C89 C82 106.6(7)
O91 C90 C84 106.7(7)
O83' C82' N77 111.6(15)
O83' C82' C89' 103.1(15)
N77 C82' C89' 117.2(17)
C82' O83' C84' 108.4(13)
O83' C84' C85' 102.6(15)
O83' C84' C90' 104.9(19)
C85' C84' C90' 113(2)
O86' C85' C89' 99.9(15)
O86' C85' C84' 107.9(19)
C89' C85' C84' 107.8(15)
C87' O86' C85' 108.6(15)
O86' C87' O88' 102.8(15)
O86' C87' C92' 111(2)
O88' C87' C92' 109(2)
O86' C87' C93' 119(2)
O88' C87' C93' 108(2)
C92' C87' C93' 107(2)
C89' O88' C87' 107.9(17)
O88' C89' C85' 106.9(16)
O88' C89' C82' 115(2)
C85' C89' C82' 103.0(15)
O91' C90' C84' 111(2)
O101 N100 O102 121.1(5)
O101 N100 O103 120.0(5)
O102 N100 O103 118.8(5)
O112 N110 O111 120.4(6)
O112 N110 O113 119.1(6)
O111 N110 O113 120.4(5)
O121 N120 O122 118.4(10)
O121 N120 O123 121.5(10)
O122 N120 O123 119.8(9)
O126 N125 O128 121.6(13)
O126 N125 O127 119.4(13)
O128 N125 O127 118.9(13)
O133 N130 O131 120.3(9)
O133 N130 O132 119.6(9)
O131 N130 O132 119.9(11)
O136 N135 O137 122.3(13)
O136 N135 O138 119.3(13)
O137 N135 O138 118.4(13)

loop_
_geom_bond_atom_site_label_1
_geom_bond_atom_site_label_2
_geom_bond_distance
Cu1 N1 1.920(4)
Cu1 N75 1.963(4)
Cu1 N8 2.023(5)
Cu1 N14 2.058(4)
Cu1 O45 2.259(4)
Cu2 N51 1.946(4)
Cu2 N25 1.965(4)
Cu2 N64 2.057(4)
Cu2 N58 2.057(4)
Cu2 O95 2.246(4)
N1 C2 1.323(7)
N1 C6 1.345(7)
C2 C3 1.396(7)
C2 C7 1.488(7)
C3 C4 1.398(7)
C4 O19 1.322(6)
C4 C5 1.419(7)
C5 C6 1.375(7)
C6 C13 1.486(7)
C7 N8 1.340(7)
C7 C12 1.377(8)
N8 C9 1.350(7)
C9 C10 1.383(9)
C10 C11 1.369(10)
C11 C12 1.384(8)
C13 N14 1.354(7)
C13 C18 1.374(8)
N14 C15 1.335(7)
C15 C16 1.375(9)
C16 C17 1.429(10)
C17 C18 1.380(9)
O19 C20 1.442(6)
C20 C21 1.492(7)
C21 O22 1.444(7)
O22 C23 1.326(6)
C23 N31 1.325(7)
C23 C24 1.394(8)
C24 C28 1.354(7)
C24 N25 1.422(7)
N25 C26 1.316(7)
C26 N27 1.352(7)
N27 C28 1.362(7)
N27 C32 1.481(6)
C28 N29 1.352(6)
N29 C30 1.333(7)
C30 N44 1.363(7)
C30 N31 1.366(7)
C32 O33 1.375(6)
C32 C39 1.530(6)
O33 C34 1.452(6)
C34 C40 1.508(8)
C34 C35 1.521(7)
C35 O36 1.437(7)
C35 C39 1.531(8)
O36 C37 1.385(9)
C37 O38 1.406(7)
C37 C43 1.501(9)
C37 C42 1.507(10)
O38 C39 1.436(6)
C40 O41 1.399(7)
N51 C56 1.343(6)
N51 C52 1.346(6)
C52 C53 1.392(7)
C52 C57 1.448(7)
C53 C54 1.400(7)
C54 O69 1.366(6)
C54 C55 1.374(7)
C55 C56 1.384(6)
C56 C63 1.473(6)
C57 N58 1.373(6)
C57 C62 1.392(7)
N58 C59 1.328(6)
C59 C60 1.372(8)
C60 C61 1.392(8)
C61 C62 1.367(8)
C63 N64 1.351(7)
C63 C68 1.389(7)
N64 C65 1.342(7)
C65 C66 1.389(9)
C66 C67 1.352(9)
C67 C68 1.380(7)
O69 C70 1.426(6)
C70 C71 1.497(7)
C71 O72 1.442(7)
O72 C73 1.334(6)
C73 N81 1.310(7)
C73 C74 1.394(8)
C74 N75 1.383(7)
C74 C78 1.418(7)
N75 C76 1.299(7)
C76 N77 1.392(7)
N77 C78 1.363(8)
N77 C82' 1.474(16)
N77 C82 1.487(7)
C78 N79 1.305(7)
N79 C80 1.345(8)
C80 N94 1.345(7)
C80 N81 1.382(7)
C82 O83 1.376(11)
C82 C89 1.542(8)
O83 C84 1.497(8)
C84 C85 1.499(11)
C84 C90 1.541(8)
C85 O86 1.408(13)
C85 C89 1.476(13)
O86 C87 1.395(14)
C87 O88 1.454(10)
C87 C92 1.468(14)
C87 C93 1.53(2)
O88 C89 1.416(8)
C90 O91 1.454(12)
C82' O83' 1.374(19)
C82' C89' 1.544(18)
O83' C84' 1.500(18)
C84' C85' 1.503(19)
C84' C90' 1.543(10)
C85' O86' 1.44(2)
C85' C89' 1.48(2)
O86' C87' 1.40(2)
C87' O88' 1.460(18)
C87' C92' 1.47(2)
C87' C93' 1.53(3)
O88' C89' 1.416(18)
C90' O91' 1.47(2)
N100 O101 1.218(6)
N100 O102 1.249(7)
N100 O103 1.254(6)
N110 O112 1.222(7)
N110 O111 1.247(8)
N110 O113 1.298(8)
N120 O121 1.220(10)
N120 O122 1.231(10)
N120 O123 1.235(10)
N125 O126 1.228(13)
N125 O128 1.231(13)
N125 O127 1.237(13)
N130 O133 1.241(12)
N130 O131 1.259(10)
N130 O132 1.261(10)
N135 O136 1.241(13)
N135 O137 1.248(13)
N135 O138 1.255(13)

loop_
_platon_squeeze_void_nr
_platon_squeeze_void_average_x
_platon_squeeze_void_average_y
_platon_squeeze_void_average_z
_platon_squeeze_void_volume
_platon_squeeze_void_count_electrons
_platon_squeeze_void_content
1 0.018 0.050 0.564 16 9 ' '
2 -0.056 0.564 0.054 208 74 ' '
3 0.278 0.107 0.190 31 10 ' '
4 0.738 0.908 0.813 32 10 ' '
